data_7107103
loop_
_publ_author_name
'Aaron Sattler'
'Gerard Parkin'

_publ_section_title
;
 Formation of a cationic alkylidene complex via formal hydride
 abstraction: synthesis and structural characterization of
 [W(PMe3)4(n\2-CHPMe2)H]X (X = Br, I)
;
_journal_name_full Chem.Commun.
_journal_page_first 12828
_journal_paper_doi 10.1039/c1cc15457e
_journal_volume 47
_journal_year 2011
_chemical_formula_sum 'C15 H44 I P5 W'
_chemical_formula_weight 690.10
_chemical_name_systematic
;
?
;
_space_group_IT_number 84
_symmetry_cell_setting tetragonal
_symmetry_space_group_name_Hall '-P 4c'
_symmetry_space_group_name_H-M 'P 42/m'
_atom_sites_solution_hydrogens geom
_atom_sites_solution_primary direct
_atom_sites_solution_secondary difmap
_audit_creation_method SHELXL-97
_cell_angle_alpha 90.00
_cell_angle_beta 90.00
_cell_angle_gamma 90.00
_cell_formula_units_Z 4
_cell_length_a 13.598(3)
_cell_length_b 13.598(3)
_cell_length_c 14.392(3)
_cell_measurement_reflns_used 9900
_cell_measurement_temperature 150(2)
_cell_measurement_theta_max 32.32
_cell_measurement_theta_min 2.55
_cell_volume 2661.2(10)
_computing_cell_refinement 'Bruker SAINT'
_computing_data_collection 'Bruker APEX2'
_computing_data_reduction 'Bruker SAINT'
_computing_molecular_graphics 'Bruker SHELXTL'
_computing_publication_material 'Bruker SHELXTL'
_computing_structure_refinement 'SHELXL-97 (Sheldrick, 2008)'
_computing_structure_solution 'SHELXS-97 (Sheldrick, 2008)'
_diffrn_ambient_temperature 150(2)
_diffrn_measured_fraction_theta_full 1.000
_diffrn_measured_fraction_theta_max 1.000
_diffrn_measurement_device_type 'Bruker APEX-II CCD'
_diffrn_measurement_method '\f and \w scans'
_diffrn_radiation_monochromator graphite
_diffrn_radiation_source 'fine-focus sealed tube'
_diffrn_radiation_type MoK\a
_diffrn_radiation_wavelength 0.71073
_diffrn_reflns_av_R_equivalents 0.0513
_diffrn_reflns_av_sigmaI/netI 0.0255
_diffrn_reflns_limit_h_max 19
_diffrn_reflns_limit_h_min -19
_diffrn_reflns_limit_k_max 19
_diffrn_reflns_limit_k_min -19
_diffrn_reflns_limit_l_max 21
_diffrn_reflns_limit_l_min -21
_diffrn_reflns_number 45502
_diffrn_reflns_theta_full 31.50
_diffrn_reflns_theta_max 31.50
_diffrn_reflns_theta_min 1.50
_exptl_absorpt_coefficient_mu 5.799
_exptl_absorpt_correction_T_max 0.7603
_exptl_absorpt_correction_T_min 0.1524
_exptl_absorpt_correction_type empirical
_exptl_absorpt_process_details SADABS
_exptl_crystal_colour PURPLE
_exptl_crystal_density_diffrn 1.722
_exptl_crystal_density_method 'not measured'
_exptl_crystal_description NEEDLE
_exptl_crystal_F_000 1344
_exptl_crystal_size_max 0.52
_exptl_crystal_size_mid 0.05
_exptl_crystal_size_min 0.05
_refine_diff_density_max 1.020
_refine_diff_density_min -0.746
_refine_diff_density_rms 0.118
_refine_ls_extinction_coef 0.00014(4)
_refine_ls_extinction_expression Fc^*^=kFc[1+0.001xFc^2^\l^3^/sin(2\q)]^-1/4^
_refine_ls_extinction_method SHELXL
_refine_ls_goodness_of_fit_ref 1.054
_refine_ls_hydrogen_treatment mixed
_refine_ls_matrix_type full
_refine_ls_number_parameters 125
_refine_ls_number_reflns 4582
_refine_ls_number_restraints 0
_refine_ls_restrained_S_all 1.054
_refine_ls_R_factor_all 0.0295
_refine_ls_R_factor_gt 0.0220
_refine_ls_shift/su_max 0.001
_refine_ls_shift/su_mean 0.000
_refine_ls_structure_factor_coef Fsqd
_refine_ls_weighting_details 'calc w=1/[\s^2^(Fo^2^)+(0.0205P)^2^+1.6751P] where P=(Fo^2^+2Fc^2^)/3'
_refine_ls_weighting_scheme calc
_refine_ls_wR_factor_gt 0.0469
_refine_ls_wR_factor_ref 0.0497
_reflns_number_gt 3938
_reflns_number_total 4582
_reflns_threshold_expression >2sigma(I)
_cod_data_source_file c1cc15457e.txt
_cod_data_source_block wp5is10
_cod_original_cell_volume 2661.3(11)
_cod_original_sg_symbol_H-M P4(2)/m
_cod_database_code 7107103

loop_
_symmetry_equiv_pos_as_xyz
'x, y, z'
'-x, -y, z'
'-y, x, z+1/2'
'y, -x, z+1/2'
'-x, -y, -z'
'x, y, -z'
'y, -x, -z-1/2'
'-y, x, -z-1/2'

loop_
_atom_site_label
_atom_site_type_symbol
_atom_site_fract_x
_atom_site_fract_y
_atom_site_fract_z
_atom_site_U_iso_or_equiv
_atom_site_adp_type
_atom_site_occupancy
_atom_site_symmetry_multiplicity
_atom_site_calc_flag
_atom_site_refinement_flags
W W 0.281698(9) 0.179592(9) 0.0000 0.01461(4) Uani 1 2 d S
H1 H 0.398(4) 0.105(4) 0.0000 0.072(18) Uiso 1 2 d S
I I 0.196312(17) -0.343855(17) 0.0000 0.02484(6) Uani 1 2 d S
P1 P 0.15300(6) 0.30524(6) 0.0000 0.01942(16) Uani 1 2 d S
P2 P 0.26167(7) 0.00042(6) 0.0000 0.02024(16) Uani 1 2 d S
P3 P 0.41517(6) 0.30941(6) 0.0000 0.02153(17) Uani 1 2 d S
P4 P 0.29638(5) 0.17879(4) 0.17339(4) 0.02026(12) Uani 1 1 d .
C11 C 0.1360(3) 0.1785(3) 0.0000 0.0242(7) Uani 1 2 d S
H2 H 0.084(3) 0.142(3) 0.0000 0.039(13) Uiso 1 2 d S
C12 C 0.0934(2) 0.3683(2) 0.0970(2) 0.0336(6) Uani 1 1 d .
H12A H 0.0228 0.3747 0.0843 0.050 Uiso 1 1 calc R
H12B H 0.1223 0.4337 0.1047 0.050 Uiso 1 1 calc R
H12C H 0.1029 0.3301 0.1541 0.050 Uiso 1 1 calc R
C21 C 0.1370(3) -0.0490(3) 0.0000 0.0389(10) Uani 1 2 d S
H21A H 0.1397 -0.1210 0.0000 0.058 Uiso 1 2 calc SR
H21B H 0.1022 -0.0263 -0.0556 0.058 Uiso 0.50 1 calc PR
H21C H 0.1022 -0.0263 0.0556 0.058 Uiso 0.50 1 calc PR
C22 C 0.3157(2) -0.07292(19) -0.09397(19) 0.0326(6) Uani 1 1 d .
H22A H 0.2998 -0.1425 -0.0844 0.049 Uiso 1 1 calc R
H22B H 0.3872 -0.0643 -0.0940 0.049 Uiso 1 1 calc R
H22C H 0.2888 -0.0511 -0.1537 0.049 Uiso 1 1 calc R
C31 C 0.3703(3) 0.4345(3) 0.0000 0.0660(19) Uani 1 2 d S
H31A H 0.4262 0.4801 0.0000 0.099 Uiso 1 2 calc SR
H31B H 0.3302 0.4457 0.0556 0.099 Uiso 0.50 1 calc PR
H31C H 0.3302 0.4457 -0.0556 0.099 Uiso 0.50 1 calc PR
C32 C 0.5059(2) 0.3101(3) 0.0936(2) 0.0444(8) Uani 1 1 d .
H32A H 0.5545 0.3619 0.0819 0.067 Uiso 1 1 calc R
H32B H 0.5390 0.2462 0.0961 0.067 Uiso 1 1 calc R
H32C H 0.4729 0.3227 0.1529 0.067 Uiso 1 1 calc R
C41 C 0.4027(2) 0.1198(2) 0.22815(18) 0.0293(5) Uani 1 1 d .
H41A H 0.3984 0.1275 0.2957 0.044 Uiso 1 1 calc R
H41B H 0.4633 0.1507 0.2056 0.044 Uiso 1 1 calc R
H41C H 0.4033 0.0497 0.2124 0.044 Uiso 1 1 calc R
C42 C 0.2957(2) 0.2963(2) 0.23694(18) 0.0302(6) Uani 1 1 d .
H42A H 0.3104 0.2843 0.3026 0.045 Uiso 1 1 calc R
H42B H 0.2307 0.3270 0.2314 0.045 Uiso 1 1 calc R
H42C H 0.3456 0.3402 0.2106 0.045 Uiso 1 1 calc R
C43 C 0.1935(2) 0.1198(2) 0.23393(19) 0.0328(6) Uani 1 1 d .
H43A H 0.2060 0.1203 0.3010 0.049 Uiso 1 1 calc R
H43B H 0.1868 0.0518 0.2124 0.049 Uiso 1 1 calc R
H43C H 0.1327 0.1559 0.2207 0.049 Uiso 1 1 calc R

loop_
_atom_site_aniso_label
_atom_site_aniso_U_11
_atom_site_aniso_U_22
_atom_site_aniso_U_33
_atom_site_aniso_U_23
_atom_site_aniso_U_13
_atom_site_aniso_U_12
W 0.01621(6) 0.01377(6) 0.01385(6) 0.000 0.000 0.00024(4)
I 0.02933(12) 0.02359(11) 0.02159(11) 0.000 0.000 -0.00124(8)
P1 0.0177(4) 0.0185(4) 0.0220(4) 0.000 0.000 0.0016(3)
P2 0.0226(4) 0.0153(4) 0.0229(4) 0.000 0.000 0.0002(3)
P3 0.0175(4) 0.0180(4) 0.0291(5) 0.000 0.000 -0.0015(3)
P4 0.0249(3) 0.0214(3) 0.0145(3) 0.0000(2) 0.0007(2) 0.0016(2)
C11 0.0245(17) 0.0210(16) 0.0269(17) 0.000 0.000 -0.0032(13)
C12 0.0300(14) 0.0375(15) 0.0333(14) -0.0076(12) 0.0010(11) 0.0112(11)
C21 0.031(2) 0.0205(18) 0.065(3) 0.000 0.000 -0.0059(15)
C22 0.0473(17) 0.0198(12) 0.0308(14) -0.0033(10) 0.0036(12) 0.0040(11)
C31 0.026(2) 0.0144(18) 0.157(6) 0.000 0.000 -0.0023(15)
C32 0.0307(15) 0.064(2) 0.0388(17) 0.0047(15) -0.0078(13) -0.0184(15)
C41 0.0323(14) 0.0331(14) 0.0225(12) 0.0021(10) -0.0060(10) 0.0069(11)
C42 0.0391(15) 0.0310(13) 0.0203(12) -0.0068(10) 0.0001(11) 0.0039(11)
C43 0.0375(15) 0.0364(15) 0.0244(12) 0.0017(11) 0.0097(11) -0.0020(11)

loop_
_atom_type_symbol
_atom_type_description
_atom_type_scat_dispersion_real
_atom_type_scat_dispersion_imag
_atom_type_scat_source
C C 0.0033 0.0016 'International Tables Vol C Tables 4.2.6.8 and 6.1.1.4'
H H 0.0000 0.0000 'International Tables Vol C Tables 4.2.6.8 and 6.1.1.4'
P P 0.1023 0.0942 'International Tables Vol C Tables 4.2.6.8 and 6.1.1.4'
I I -0.4742 1.8119 'International Tables Vol C Tables 4.2.6.8 and 6.1.1.4'
W W -0.8490 6.8722 'International Tables Vol C Tables 4.2.6.8 and 6.1.1.4'

loop_
_geom_angle_atom_site_label_1
_geom_angle_atom_site_label_2
_geom_angle_atom_site_label_3
_geom_angle
_geom_angle_site_symmetry_1
_geom_angle_site_symmetry_3
H1 W C11 146.7(17) . .
H1 W P1 168.6(17) . .
C11 W P1 44.75(11) . .
H1 W P2 63.5(17) . .
C11 W P2 83.19(10) . .
P1 W P2 127.94(3) . .
H1 W P4 86.02(7) . .
C11 W P4 94.574(15) . .
P1 W P4 93.446(14) . .
P2 W P4 90.261(14) . .
H1 W P4 86.03(7) . 6
C11 W P4 94.573(15) . 6
P1 W P4 93.445(14) . 6
P2 W P4 90.261(14) . 6
P4 W P4 170.84(3) . 6
H1 W P3 77.1(17) . .
C11 W P3 136.23(10) . .
P1 W P3 91.48(3) . .
P2 W P3 140.58(3) . .
P4 W P3 86.895(15) . .
P4 W P3 86.895(15) 6 .
C11 P1 C12 113.93(12) . .
C11 P1 C12 113.93(12) . 6
C12 P1 C12 99.61(19) . 6
C11 P1 W 53.32(12) . .
C12 P1 W 130.16(9) . .
C12 P1 W 130.16(9) 6 .
C21 P2 C22 99.89(13) . 6
C21 P2 C22 99.89(13) . .
C22 P2 C22 95.05(19) 6 .
C21 P2 W 118.00(14) . .
C22 P2 W 119.74(9) 6 .
C22 P2 W 119.74(9) . .
C31 P3 C32 102.88(15) . .
C31 P3 C32 102.88(15) . 6
C32 P3 C32 95.0(2) . 6
C31 P3 W 114.48(15) . .
C32 P3 W 119.21(11) . .
C32 P3 W 119.21(11) 6 .
C41 P4 C43 101.91(13) . .
C41 P4 C42 99.81(13) . .
C43 P4 C42 98.03(13) . .
C41 P4 W 119.59(9) . .
C43 P4 W 114.51(10) . .
C42 P4 W 119.40(9) . .
H2 C11 P1 133(3) . .
H2 C11 W 145(3) . .
P1 C11 W 81.93(15) . .

loop_
_geom_bond_atom_site_label_1
_geom_bond_atom_site_label_2
_geom_bond_distance
_geom_bond_site_symmetry_2
W H1 1.88(6) .
W C11 1.981(4) .
W P1 2.4458(10) .
W P2 2.4517(10) .
W P4 2.5034(8) .
W P4 2.5035(8) 6
W P3 2.5319(10) .
P1 C11 1.739(4) .
P1 C12 1.828(3) .
P1 C12 1.828(3) 6
P2 C21 1.823(4) .
P2 C22 1.834(3) 6
P2 C22 1.834(3) .
P3 C31 1.807(4) .
P3 C32 1.827(3) .
P3 C32 1.827(3) 6
P4 C41 1.831(3) .
P4 C43 1.833(3) .
P4 C42 1.841(3) .
C11 H2 0.87(5) .
